data_4065811
loop_
_publ_author_name
'Cade, Ian A.'
'Hill, Anthony F.'
'K\"ampfe, Alexander'
'Wagler, J\"org'

_publ_section_title
;
 Five-Coordinate Hydrido&#x2212;Ruthenium(II) Complexes Featuring
 N-Heterocyclic Silylene and Carbene Ligands
;
_journal_issue 18
_journal_name_full Organometallics
_journal_page_first 4012
_journal_paper_doi 10.1021/om100146m
_journal_volume 29
_journal_year 2010
_chemical_formula_moiety 'C45 H83 Cl N2 P2 Ru, 1.5(C H2 Cl2)'
_chemical_formula_sum 'C46.5 H86 Cl4 N2 P2 Ru'
_chemical_formula_weight 978.04
_space_group_IT_number 2
_symmetry_cell_setting triclinic
_symmetry_space_group_name_Hall '-P 1'
_symmetry_space_group_name_H-M 'P -1'
_atom_sites_solution_hydrogens geom
_atom_sites_solution_primary direct
_cell_angle_alpha 96.311(2)
_cell_angle_beta 90.1073(18)
_cell_angle_gamma 105.5567(14)
_cell_formula_units_Z 2
_cell_length_a 10.1582(3)
_cell_length_b 13.6688(4)
_cell_length_c 18.9367(4)
_cell_measurement_reflns_used 32239
_cell_measurement_temperature 200
_cell_measurement_theta_max 25
_cell_measurement_theta_min 2.55
_cell_volume 2516.34(12)
_computing_cell_refinement 'DENZO/SCALEPACK (Otwinowski & Minor, 1997)'
_computing_data_collection 'COLLECT (Nonius, 1997-2001).'
_computing_data_reduction 'DENZO/SCALEPACK (Otwinowski & Minor, 1997)'
_computing_molecular_graphics 'Ortep-3 for Windows v. 2.01'
_computing_publication_material 'CRYSTALS (Betteridge et al., 2003)'
_computing_structure_refinement 'CRYSTALS (Betteridge et al., 2003)'
_computing_structure_solution 'SIR92 (Altomare et al., 1994)'
_diffrn_ambient_temperature 200
_diffrn_measured_fraction_theta_full 0.994
_diffrn_measured_fraction_theta_max 0.994
_diffrn_measurement_device 'Nonius KappaCCD'
_diffrn_measurement_device_type Area
_diffrn_measurement_method \w
_diffrn_radiation_monochromator graphite
_diffrn_radiation_type 'Mo K\a'
_diffrn_radiation_wavelength 0.71073
_diffrn_reflns_av_R_equivalents 0.064
_diffrn_reflns_limit_h_max 12
_diffrn_reflns_limit_h_min 0
_diffrn_reflns_limit_k_max 15
_diffrn_reflns_limit_k_min -16
_diffrn_reflns_limit_l_max 22
_diffrn_reflns_limit_l_min -22
_diffrn_reflns_number 34567
_diffrn_reflns_theta_full 25.135
_diffrn_reflns_theta_max 25.135
_diffrn_reflns_theta_min 2.808
_diffrn_standards_number 0
_exptl_absorpt_coefficient_mu 0.620
_exptl_absorpt_correction_T_max 1.0
_exptl_absorpt_correction_T_min 0.92
_exptl_absorpt_correction_type multi-scan
_exptl_absorpt_process_details 'DENZO/SCALEPACK (Otwinowski & Minor, 1997)'
_exptl_crystal_colour red
_exptl_crystal_density_diffrn 1.291
_exptl_crystal_density_method 'not measured'
_exptl_crystal_description plate
_exptl_crystal_F_000 1042
_exptl_crystal_size_max 0.15
_exptl_crystal_size_mid 0.12
_exptl_crystal_size_min 0.05
_refine_diff_density_max 2.03
_refine_diff_density_min -0.98
_refine_ls_extinction_method None
_refine_ls_goodness_of_fit_ref 1.0326
_refine_ls_hydrogen_treatment mixed
_refine_ls_matrix_type full
_refine_ls_number_parameters 519
_refine_ls_number_reflns 8949
_refine_ls_number_restraints 0
_refine_ls_R_factor_all 0.0669
_refine_ls_R_factor_gt 0.0526
_refine_ls_shift/su_max 0.000550
_refine_ls_structure_factor_coef Fsqd
_refine_ls_weighting_details
;
 Method= Modified Sheldrick 
 w=1/[\s^2^(F^2^) + ( 0.06P)^2^ + 8.15P] 
 ,where P=(max(Fo^2^,0) + 2Fc^2^)/3 
;
_refine_ls_weighting_scheme calc
_refine_ls_wR_factor_all 0.1484
_refine_ls_wR_factor_gt 0.1371
_refine_ls_wR_factor_ref 0.1484
_reflns_limit_h_max 12
_reflns_limit_h_min -12
_reflns_limit_k_max 16
_reflns_limit_k_min -16
_reflns_limit_l_max 22
_reflns_limit_l_min 0
_reflns_number_gt 7402
_reflns_number_total 8949
_reflns_threshold_expression I>2.0\s(I)
_oxford_diffrn_Wilson_B_factor 2.55
_oxford_diffrn_Wilson_scale 10.24
_oxford_refine_ls_r_factor_ref 0.0669
_oxford_refine_ls_scale 0.3317(4)
_oxford_reflns_number_all 8949
_oxford_reflns_threshold_expression_ref I>-10.0\s(I)
_cod_data_source_file om100146m_si_001.cif
_cod_data_source_block 1
_cod_depositor_comments
;
The following automatic conversions were performed:

'_symmetry_cell_setting' value 'Triclinic' changed to 'triclinic'
according to /home/saulius/struct/CIF-dictionaries/cif_core.dic
dictionary named 'cif_core.dic' version 2.4.1 from 2010-06-29.

Automatic conversion script
Id: cif_fix_values 1715 2011-07-08 13:25:40Z adriana 
;
_cod_original_sg_symbol_H-M 'P -1 '
_cod_original_formula_sum 'C46.50 H86 Cl4 N2 P2 Ru1'
_cod_database_code 4065811

loop_
_symmetry_equiv_pos_as_xyz
x,y,z
-x,-y,-z

loop_
_atom_site_label
_atom_site_type_symbol
_atom_site_fract_x
_atom_site_fract_y
_atom_site_fract_z
_atom_site_U_iso_or_equiv
_atom_site_occupancy
_atom_site_adp_type
_atom_site_refinement_flags_posn
Ru1 Ru -0.05864(4) 0.21874(3) 0.252842(18) 0.0269 1.0000 Uani .
Cl1 Cl -0.29660(12) 0.21749(9) 0.27949(7) 0.0404 1.0000 Uani .
Cl31 Cl 0.3800(11) 0.4037(9) -0.0246(6) 0.1456 0.5000 Uani .
Cl32 Cl 0.6257(12) 0.5414(9) 0.0294(5) 0.1223 0.5000 Uani .
Cl41 Cl 0.56091(18) 0.39499(14) 0.51100(10) 0.0702 1.0000 Uani .
Cl42 Cl 0.7619(2) 0.28989(15) 0.54015(12) 0.0804 1.0000 Uani .
P1 P -0.02542(11) 0.37606(9) 0.20482(6) 0.0284 1.0000 Uani .
P2 P -0.12401(12) 0.04089(9) 0.25883(6) 0.0292 1.0000 Uani .
N2 N 0.2557(4) 0.2397(3) 0.2582(2) 0.0424 1.0000 Uani .
N5 N 0.1706(4) 0.2754(3) 0.3589(2) 0.0401 1.0000 Uani .
C1 C 0.1336(5) 0.2431(4) 0.2873(2) 0.0350 1.0000 Uani .
C3 C 0.3630(5) 0.2663(5) 0.3093(3) 0.0547 1.0000 Uani .
C4 C 0.3095(6) 0.2893(5) 0.3711(3) 0.0583 1.0000 Uani .
C20 C 0.2823(5) 0.2092(4) 0.1827(3) 0.0444 1.0000 Uani .
C50 C 0.0779(5) 0.2883(4) 0.4162(2) 0.0398 1.0000 Uani .
C111 C -0.1439(5) 0.4534(3) 0.2376(2) 0.0312 1.0000 Uani .
C112 C -0.1374(5) 0.4775(4) 0.3196(2) 0.0366 1.0000 Uani .
C113 C -0.2594(5) 0.5171(4) 0.3441(3) 0.0426 1.0000 Uani .
C114 C -0.2632(6) 0.6113(4) 0.3089(3) 0.0447 1.0000 Uani .
C115 C -0.2653(6) 0.5898(4) 0.2290(3) 0.0481 1.0000 Uani .
C116 C -0.1446(5) 0.5504(4) 0.2039(3) 0.0417 1.0000 Uani .
C121 C -0.0737(5) 0.3531(4) 0.1079(2) 0.0326 1.0000 Uani .
C122 C -0.2206(5) 0.2879(4) 0.0927(3) 0.0447 1.0000 Uani .
C123 C -0.2593(6) 0.2759(5) 0.0132(3) 0.0546 1.0000 Uani .
C124 C -0.1602(7) 0.2324(5) -0.0319(3) 0.0584 1.0000 Uani .
C125 C -0.0143(6) 0.2963(5) -0.0168(3) 0.0506 1.0000 Uani .
C126 C 0.0239(5) 0.3052(4) 0.0625(2) 0.0402 1.0000 Uani .
C131 C 0.1504(5) 0.4639(3) 0.2043(2) 0.0325 1.0000 Uani .
C132 C 0.1810(5) 0.5463(4) 0.1526(3) 0.0397 1.0000 Uani .
C133 C 0.3343(5) 0.6002(4) 0.1530(3) 0.0432 1.0000 Uani .
C134 C 0.3892(5) 0.6466(4) 0.2285(3) 0.0442 1.0000 Uani .
C135 C 0.3585(6) 0.5667(4) 0.2796(3) 0.0478 1.0000 Uani .
C136 C 0.2054(5) 0.5128(4) 0.2789(3) 0.0461 1.0000 Uani .
C201 C 0.3348(7) 0.1143(5) 0.1750(3) 0.0616 1.0000 Uani .
C202 C 0.3905(8) 0.2945(5) 0.1534(4) 0.0785 1.0000 Uani .
C211 C -0.2513(5) -0.0088(3) 0.3258(2) 0.0334 1.0000 Uani .
C212 C -0.2192(5) 0.0492(4) 0.4010(2) 0.0400 1.0000 Uani .
C213 C -0.3420(6) 0.0175(4) 0.4479(3) 0.0458 1.0000 Uani .
C214 C -0.3825(6) -0.0963(4) 0.4524(3) 0.0542 1.0000 Uani .
C215 C -0.4134(6) -0.1552(4) 0.3787(3) 0.0533 1.0000 Uani .
C216 C -0.2931(5) -0.1243(4) 0.3303(3) 0.0414 1.0000 Uani .
C221 C -0.2188(5) -0.0318(4) 0.1759(2) 0.0349 1.0000 Uani .
C222 C -0.3617(5) -0.0166(4) 0.1655(3) 0.0422 1.0000 Uani .
C223 C -0.4365(6) -0.0841(5) 0.1002(3) 0.0509 1.0000 Uani .
C224 C -0.3562(6) -0.0648(5) 0.0334(3) 0.0600 1.0000 Uani .
C225 C -0.2134(6) -0.0779(5) 0.0431(3) 0.0557 1.0000 Uani .
C226 C -0.1375(5) -0.0100(4) 0.1089(2) 0.0411 1.0000 Uani .
C231 C 0.0199(5) -0.0200(3) 0.2646(2) 0.0332 1.0000 Uani .
C232 C -0.0031(5) -0.1339(4) 0.2354(3) 0.0387 1.0000 Uani .
C233 C 0.1295(6) -0.1660(4) 0.2400(3) 0.0492 1.0000 Uani .
C234 C 0.1862(7) -0.1475(5) 0.3162(3) 0.0594 1.0000 Uani .
C235 C 0.2129(6) -0.0349(5) 0.3445(3) 0.0578 1.0000 Uani .
C236 C 0.0827(6) -0.0006(4) 0.3402(3) 0.0452 1.0000 Uani .
C300 C 0.471(4) 0.531(2) -0.0195(15) 0.1369 0.5000 Uani .
C400 C 0.6697(11) 0.3226(6) 0.4745(4) 0.0928 1.0000 Uani .
C501 C 0.0925(6) 0.2278(4) 0.4767(3) 0.0508 1.0000 Uani .
C502 C 0.0997(6) 0.4008(4) 0.4448(3) 0.0486 1.0000 Uani .
H1 H -0.003(5) 0.185(4) 0.186(2) 0.033(12) 1.0000 Uiso .
H31 H 0.4533 0.2673 0.3010 0.0650 1.0000 Uiso R
H41 H 0.3552 0.3107 0.4150 0.0691 1.0000 Uiso R
H201 H 0.1960 0.1968 0.1549 0.050(15) 1.0000 Uiso R
H501 H -0.0158 0.2624 0.3962 0.0466 1.0000 Uiso R
H1111 H -0.2342 0.4057 0.2270 0.0378 1.0000 Uiso R
H1121 H -0.0529 0.5309 0.3338 0.0447 1.0000 Uiso R
H1122 H -0.1383 0.4164 0.3414 0.0446 1.0000 Uiso R
H1131 H -0.2519 0.5355 0.3945 0.0509 1.0000 Uiso R
H1132 H -0.3425 0.4628 0.3323 0.0511 1.0000 Uiso R
H1141 H -0.3435 0.6321 0.3235 0.0538 1.0000 Uiso R
H1142 H -0.1834 0.6659 0.3242 0.0538 1.0000 Uiso R
H1151 H -0.2608 0.6521 0.2085 0.0620 1.0000 Uiso R
H1152 H -0.3504 0.5391 0.2130 0.0616 1.0000 Uiso R
H1161 H -0.0594 0.6032 0.2182 0.0528 1.0000 Uiso R
H1162 H -0.1505 0.5345 0.1521 0.0529 1.0000 Uiso R
H1211 H -0.0676 0.4207 0.0924 0.0384 1.0000 Uiso R
H1221 H -0.2832 0.3215 0.1189 0.0520 1.0000 Uiso R
H1222 H -0.2314 0.2204 0.1079 0.0522 1.0000 Uiso R
H1231 H -0.2573 0.3415 -0.0014 0.0627 1.0000 Uiso R
H1232 H -0.3497 0.2303 0.0052 0.0632 1.0000 Uiso R
H1241 H -0.1838 0.2307 -0.0818 0.0688 1.0000 Uiso R
H1242 H -0.1672 0.1631 -0.0204 0.0688 1.0000 Uiso R
H1251 H -0.0050 0.3649 -0.0298 0.0614 1.0000 Uiso R
H1252 H 0.0482 0.2669 -0.0439 0.0620 1.0000 Uiso R
H1261 H 0.1181 0.3464 0.0707 0.0489 1.0000 Uiso R
H1262 H 0.0152 0.2365 0.0760 0.0489 1.0000 Uiso R
H1311 H 0.2098 0.4203 0.1900 0.0381 1.0000 Uiso R
H1321 H 0.1294 0.5952 0.1651 0.0469 1.0000 Uiso R
H1322 H 0.1518 0.5130 0.1050 0.0470 1.0000 Uiso R
H1331 H 0.3515 0.6541 0.1222 0.0505 1.0000 Uiso R
H1332 H 0.3812 0.5499 0.1353 0.0513 1.0000 Uiso R
H1341 H 0.3471 0.6999 0.2448 0.0512 1.0000 Uiso R
H1342 H 0.4879 0.6749 0.2273 0.0508 1.0000 Uiso R
H1351 H 0.3870 0.5999 0.3269 0.0541 1.0000 Uiso R
H1352 H 0.4096 0.5167 0.2679 0.0539 1.0000 Uiso R
H1361 H 0.1555 0.5604 0.2968 0.0508 1.0000 Uiso R
H1362 H 0.1929 0.4585 0.3092 0.0508 1.0000 Uiso R
H2011 H 0.2758 0.0609 0.1978 0.0931 1.0000 Uiso .
H2012 H 0.4254 0.1312 0.1966 0.0933 1.0000 Uiso .
H2013 H 0.3386 0.0905 0.1250 0.0929 1.0000 Uiso .
H2021 H 0.3674 0.3575 0.1630 0.1249 1.0000 Uiso R
H2022 H 0.4786 0.3009 0.1753 0.1249 1.0000 Uiso R
H2023 H 0.3964 0.2797 0.1034 0.1247 1.0000 Uiso R
H2111 H -0.3344 0.0074 0.3103 0.0402 1.0000 Uiso R
H2121 H -0.1415 0.0316 0.4222 0.0468 1.0000 Uiso R
H2122 H -0.1934 0.1229 0.3984 0.0470 1.0000 Uiso R
H2131 H -0.3193 0.0534 0.4950 0.0558 1.0000 Uiso R
H2132 H -0.4173 0.0362 0.4270 0.0560 1.0000 Uiso R
H2141 H -0.4599 -0.1153 0.4819 0.0671 1.0000 Uiso R
H2142 H -0.3072 -0.1145 0.4742 0.0670 1.0000 Uiso R
H2151 H -0.4359 -0.2277 0.3821 0.0630 1.0000 Uiso R
H2152 H -0.4923 -0.1401 0.3576 0.0631 1.0000 Uiso R
H2161 H -0.2158 -0.1435 0.3497 0.0491 1.0000 Uiso R
H2162 H -0.3191 -0.1588 0.2831 0.0489 1.0000 Uiso R
H2211 H -0.2323 -0.1050 0.1801 0.0417 1.0000 Uiso R
H2221 H -0.4152 -0.0352 0.2067 0.0503 1.0000 Uiso R
H2222 H -0.3526 0.0549 0.1590 0.0500 1.0000 Uiso R
H2231 H -0.5247 -0.0706 0.0951 0.0590 1.0000 Uiso R
H2232 H -0.4497 -0.1549 0.1088 0.0588 1.0000 Uiso R
H2241 H -0.4052 -0.1109 -0.0069 0.0692 1.0000 Uiso R
H2242 H -0.3459 0.0053 0.0244 0.0692 1.0000 Uiso R
H2251 H -0.2219 -0.1484 0.0501 0.0638 1.0000 Uiso R
H2252 H -0.1623 -0.0614 0.0009 0.0644 1.0000 Uiso R
H2261 H -0.1237 0.0609 0.1024 0.0478 1.0000 Uiso R
H2262 H -0.0489 -0.0233 0.1135 0.0480 1.0000 Uiso R
H2311 H 0.0915 0.0207 0.2365 0.0399 1.0000 Uiso R
H2321 H -0.0733 -0.1773 0.2619 0.0472 1.0000 Uiso R
H2322 H -0.0332 -0.1431 0.1852 0.0468 1.0000 Uiso R
H2331 H 0.1123 -0.2381 0.2220 0.0618 1.0000 Uiso R
H2332 H 0.1959 -0.1247 0.2102 0.0617 1.0000 Uiso R
H2341 H 0.1206 -0.1888 0.3454 0.0770 1.0000 Uiso R
H2342 H 0.2716 -0.1667 0.3168 0.0770 1.0000 Uiso R
H2351 H 0.2440 -0.0240 0.3933 0.0729 1.0000 Uiso R
H2352 H 0.2818 0.0068 0.3168 0.0727 1.0000 Uiso R
H2361 H 0.0179 -0.0381 0.3719 0.0557 1.0000 Uiso R
H2362 H 0.1051 0.0722 0.3553 0.0561 1.0000 Uiso R
H3001 H 0.4913 0.5519 -0.0681 0.1778 0.5000 Uiso R
H3002 H 0.4176 0.5752 0.0060 0.1778 0.5000 Uiso R
H4001 H 0.7335 0.3628 0.4451 0.1132 1.0000 Uiso R
H4002 H 0.6155 0.2608 0.4468 0.1128 1.0000 Uiso R
H5011 H 0.0856 0.1573 0.4592 0.0778 1.0000 Uiso R
H5012 H 0.0222 0.2299 0.5104 0.0780 1.0000 Uiso R
H5013 H 0.1800 0.2576 0.5004 0.0780 1.0000 Uiso R
H5021 H 0.0713 0.4372 0.4096 0.0729 1.0000 Uiso R
H5022 H 0.0433 0.4020 0.4872 0.0715 1.0000 Uiso R
H5023 H 0.1948 0.4324 0.4580 0.0730 1.0000 Uiso R

loop_
_atom_site_aniso_label
_atom_site_aniso_U_11
_atom_site_aniso_U_22
_atom_site_aniso_U_33
_atom_site_aniso_U_23
_atom_site_aniso_U_13
_atom_site_aniso_U_12
Ru1 0.02567(19) 0.0274(2) 0.02782(19) 0.00082(13) -0.00115(13) 0.00863(14)
Cl1 0.0293(6) 0.0360(6) 0.0586(8) 0.0096(5) 0.0053(5) 0.0117(5)
Cl31 0.095(5) 0.225(12) 0.119(6) 0.078(8) 0.033(4) 0.024(7)
Cl32 0.120(6) 0.146(8) 0.106(6) -0.025(6) 0.001(5) 0.061(6)
Cl41 0.0641(10) 0.0696(10) 0.0732(11) 0.0049(8) -0.0199(8) 0.0130(8)
Cl42 0.0740(12) 0.0724(11) 0.1021(14) 0.0109(10) 0.0085(10) 0.0317(9)
P1 0.0283(6) 0.0287(6) 0.0279(6) 0.0008(4) -0.0007(4) 0.0082(5)
P2 0.0309(6) 0.0280(6) 0.0291(6) 0.0002(4) -0.0016(5) 0.0095(5)
N2 0.034(2) 0.055(3) 0.031(2) -0.0060(18) 0.0008(17) 0.0029(19)
N5 0.032(2) 0.054(3) 0.034(2) -0.0044(18) -0.0061(17) 0.0136(19)
C1 0.033(2) 0.033(2) 0.037(3) -0.0051(19) -0.008(2) 0.011(2)
C3 0.025(3) 0.082(4) 0.056(3) -0.014(3) -0.010(2) 0.022(3)
C4 0.033(3) 0.084(4) 0.056(3) -0.019(3) -0.015(2) 0.022(3)
C20 0.034(3) 0.064(3) 0.037(3) 0.003(2) 0.003(2) 0.017(2)
C50 0.039(3) 0.048(3) 0.031(2) -0.010(2) -0.007(2) 0.014(2)
C111 0.033(2) 0.030(2) 0.032(2) 0.0053(18) 0.0039(18) 0.0110(19)
C112 0.038(3) 0.038(3) 0.035(2) 0.000(2) 0.001(2) 0.016(2)
C113 0.044(3) 0.044(3) 0.041(3) -0.003(2) 0.005(2) 0.016(2)
C114 0.043(3) 0.033(3) 0.060(3) -0.001(2) 0.006(2) 0.016(2)
C115 0.051(3) 0.043(3) 0.061(3) 0.010(3) 0.009(3) 0.028(3)
C116 0.045(3) 0.041(3) 0.045(3) 0.013(2) 0.011(2) 0.020(2)
C121 0.031(2) 0.036(2) 0.029(2) 0.0011(19) -0.0020(18) 0.0086(19)
C122 0.045(3) 0.051(3) 0.036(3) 0.001(2) -0.003(2) 0.009(2)
C123 0.049(3) 0.071(4) 0.038(3) -0.004(3) -0.009(2) 0.012(3)
C124 0.076(4) 0.067(4) 0.030(3) -0.003(3) -0.010(3) 0.019(3)
C125 0.063(4) 0.062(4) 0.030(3) 0.002(2) 0.004(2) 0.023(3)
C126 0.042(3) 0.049(3) 0.031(2) -0.001(2) 0.002(2) 0.017(2)
C131 0.033(2) 0.030(2) 0.034(2) 0.0028(18) 0.0032(19) 0.0070(19)
C132 0.036(3) 0.039(3) 0.043(3) 0.012(2) 0.001(2) 0.006(2)
C133 0.036(3) 0.047(3) 0.044(3) 0.011(2) 0.007(2) 0.006(2)
C134 0.033(3) 0.040(3) 0.055(3) -0.004(2) 0.004(2) 0.005(2)
C135 0.045(3) 0.053(3) 0.038(3) 0.000(2) -0.005(2) 0.002(2)
C136 0.042(3) 0.052(3) 0.033(3) -0.001(2) 0.003(2) -0.003(2)
C201 0.067(4) 0.057(4) 0.062(4) 0.000(3) 0.026(3) 0.020(3)
C202 0.084(5) 0.061(4) 0.106(6) 0.029(4) 0.060(5) 0.038(4)
C211 0.036(2) 0.030(2) 0.034(2) 0.0012(19) 0.0002(19) 0.0097(19)
C212 0.047(3) 0.038(3) 0.034(3) -0.001(2) 0.003(2) 0.011(2)
C213 0.057(3) 0.046(3) 0.037(3) 0.002(2) 0.007(2) 0.019(3)
C214 0.061(4) 0.051(3) 0.057(3) 0.014(3) 0.029(3) 0.021(3)
C215 0.050(3) 0.038(3) 0.070(4) 0.006(3) 0.022(3) 0.007(2)
C216 0.048(3) 0.032(3) 0.044(3) 0.002(2) 0.011(2) 0.010(2)
C221 0.039(3) 0.031(2) 0.034(2) -0.0004(19) -0.005(2) 0.010(2)
C222 0.035(3) 0.048(3) 0.041(3) -0.007(2) -0.006(2) 0.012(2)
C223 0.043(3) 0.058(3) 0.046(3) -0.007(3) -0.013(2) 0.008(3)
C224 0.055(4) 0.073(4) 0.044(3) -0.013(3) -0.017(3) 0.011(3)
C225 0.064(4) 0.059(4) 0.036(3) -0.011(3) -0.002(3) 0.010(3)
C226 0.040(3) 0.048(3) 0.032(3) -0.002(2) -0.002(2) 0.010(2)
C231 0.036(2) 0.031(2) 0.034(2) 0.0009(19) -0.0014(19) 0.0126(19)
C232 0.044(3) 0.032(2) 0.043(3) 0.000(2) 0.002(2) 0.016(2)
C233 0.052(3) 0.045(3) 0.059(3) 0.001(3) 0.005(3) 0.029(3)
C234 0.065(4) 0.061(4) 0.066(4) 0.005(3) -0.003(3) 0.041(3)
C235 0.063(4) 0.072(4) 0.047(3) -0.005(3) -0.018(3) 0.037(3)
C236 0.054(3) 0.046(3) 0.039(3) -0.006(2) -0.007(2) 0.026(3)
C300 0.22(3) 0.103(18) 0.12(2) 0.042(14) 0.11(2) 0.092(18)
C400 0.162(9) 0.069(5) 0.051(4) 0.010(3) 0.030(5) 0.037(5)
C501 0.062(4) 0.052(3) 0.042(3) -0.002(2) -0.005(3) 0.026(3)
C502 0.061(4) 0.048(3) 0.037(3) -0.001(2) 0.000(2) 0.017(3)

loop_
_atom_type_symbol
_atom_type_scat_dispersion_real
_atom_type_scat_dispersion_imag
_atom_type_scat_Cromer_Mann_a1
_atom_type_scat_Cromer_Mann_b1
_atom_type_scat_Cromer_Mann_a2
_atom_type_scat_Cromer_Mann_b2
_atom_type_scat_Cromer_Mann_a3
_atom_type_scat_Cromer_Mann_b3
_atom_type_scat_Cromer_Mann_a4
_atom_type_scat_Cromer_Mann_b4
_atom_type_scat_Cromer_Mann_c
_atom_type_scat_source
C 0.0033 0.0016 2.3100 20.8439 1.0200 10.2075 1.5886 0.5687 0.8650 51.6512 0.2156 'International Tables Vol C 4.2.6.8 and 6.1.1.4'
H 0.0000 0.0000 0.4930 10.5109 0.3229 26.1257 0.1402 3.1424 0.0408 57.7998 0.0030 'International Tables Vol C 4.2.6.8 and 6.1.1.4'
Cl 0.1484 0.1585 11.4604 0.0104 7.1964 1.1662 6.2556 18.5194 1.6455 47.7784 -9.5574 'International Tables Vol C 4.2.6.8 and 6.1.1.4'
N 0.0061 0.0033 12.2126 0.0057 3.1322 9.8933 2.0125 28.9975 1.1663 0.5826 -11.5290 'International Tables Vol C 4.2.6.8 and 6.1.1.4'
O 0.0106 0.0060 3.0485 13.2771 2.2868 5.7011 1.5463 0.3239 0.8670 32.9089 0.2508 'International Tables Vol C 4.2.6.8 and 6.1.1.4'
P 0.1023 0.0942 6.4345 1.9067 4.1791 27.1570 1.7800 0.5260 1.4908 68.1645 1.1149 'International Tables Vol C 4.2.6.8 and 6.1.1.4'
Ru -1.2594 0.8363 19.2674 0.8085 12.9182 8.4347 4.8634 24.7997 1.5676 94.2928 5.3787 'International Tables Vol C 4.2.6.8 and 6.1.1.4'

loop_
_geom_angle_atom_site_label_1
_geom_angle_atom_site_label_2
_geom_angle_atom_site_label_3
_geom_angle
_geom_angle_publ_flag
Cl1 Ru1 P1 90.40(4) yes
Cl1 Ru1 P2 87.43(4) yes
P1 Ru1 P2 159.32(4) yes
Cl1 Ru1 C1 148.72(14) yes
P1 Ru1 C1 96.00(14) yes
P2 Ru1 C1 96.49(14) yes
Cl1 Ru1 H1 129.3(18) yes
P1 Ru1 H1 84.8(18) yes
P2 Ru1 H1 80.7(18) yes
C1 Ru1 H1 81.9(19) yes
Ru1 P1 C111 114.82(14) yes
Ru1 P1 C121 110.38(15) yes
C111 P1 C121 100.1(2) yes
Ru1 P1 C131 119.56(15) yes
C111 P1 C131 108.2(2) yes
C121 P1 C131 101.2(2) yes
Ru1 P2 C211 117.67(15) yes
Ru1 P2 C221 112.07(15) yes
C211 P2 C221 99.4(2) yes
Ru1 P2 C231 115.59(15) yes
C211 P2 C231 108.2(2) yes
C221 P2 C231 101.5(2) yes
C1 N2 C3 112.1(4) yes
C1 N2 C20 128.0(4) yes
C3 N2 C20 119.9(4) yes
C1 N5 C4 111.1(4) yes
C1 N5 C50 126.3(4) yes
C4 N5 C50 122.6(4) yes
N5 C1 N2 102.5(4) yes
N5 C1 Ru1 120.6(3) yes
N2 C1 Ru1 136.9(3) yes
N2 C3 C4 106.6(4) yes
N2 C3 H31 126.0 no
C4 C3 H31 127.4 no
N5 C4 C3 107.7(5) yes
N5 C4 H41 125.0 no
C3 C4 H41 127.3 no
N2 C20 C201 111.7(5) yes
N2 C20 C202 110.6(5) yes
C201 C20 C202 107.2(4) yes
N2 C20 H201 107.7 no
C201 C20 H201 110.6 no
C202 C20 H201 108.9 no
N5 C50 C501 111.7(4) yes
N5 C50 C502 111.9(4) yes
C501 C50 C502 109.6(4) yes
N5 C50 H501 107.4 no
C501 C50 H501 108.4 no
C502 C50 H501 107.9 no
P1 C111 C112 112.8(3) yes
P1 C111 C116 119.8(3) yes
C112 C111 C116 109.2(4) yes
P1 C111 H1111 102.9 no
C112 C111 H1111 104.2 no
C116 C111 H1111 106.4 no
C111 C112 C113 109.9(4) yes
C111 C112 H1121 108.8 no
C113 C112 H1121 108.6 no
C111 C112 H1122 109.8 no
C113 C112 H1122 109.9 no
H1121 C112 H1122 109.8 no
C112 C113 C114 111.2(4) yes
C112 C113 H1131 109.5 no
C114 C113 H1131 108.1 no
C112 C113 H1132 108.5 no
C114 C113 H1132 110.4 no
H1131 C113 H1132 109.2 no
C113 C114 C115 111.1(4) yes
C113 C114 H1141 109.1 no
C115 C114 H1141 109.8 no
C113 C114 H1142 109.1 no
C115 C114 H1142 108.9 no
H1141 C114 H1142 108.8 no
C114 C115 C116 111.6(4) yes
C114 C115 H1151 109.0 no
C116 C115 H1151 108.7 no
C114 C115 H1152 109.1 no
C116 C115 H1152 109.4 no
H1151 C115 H1152 109.0 no
C111 C116 C115 110.6(4) yes
C111 C116 H1161 108.7 no
C115 C116 H1161 108.9 no
C111 C116 H1162 109.0 no
C115 C116 H1162 109.8 no
H1161 C116 H1162 109.9 no
P1 C121 C122 112.7(3) yes
P1 C121 C126 113.2(3) yes
C122 C121 C126 109.4(4) yes
P1 C121 H1211 106.4 no
C122 C121 H1211 107.3 no
C126 C121 H1211 107.5 no
C121 C122 C123 111.2(4) yes
C121 C122 H1221 109.2 no
C123 C122 H1221 108.1 no
C121 C122 H1222 109.9 no
C123 C122 H1222 109.0 no
H1221 C122 H1222 109.4 no
C122 C123 C124 111.6(5) yes
C122 C123 H1231 109.8 no
C124 C123 H1231 107.8 no
C122 C123 H1232 108.8 no
C124 C123 H1232 108.9 no
H1231 C123 H1232 110.0 no
C123 C124 C125 111.2(5) yes
C123 C124 H1241 109.2 no
C125 C124 H1241 109.3 no
C123 C124 H1242 108.7 no
C125 C124 H1242 108.5 no
H1241 C124 H1242 110.0 no
C124 C125 C126 110.6(5) yes
C124 C125 H1251 109.3 no
C126 C125 H1251 108.3 no
C124 C125 H1252 110.9 no
C126 C125 H1252 109.0 no
H1251 C125 H1252 108.7 no
C121 C126 C125 110.6(4) yes
C121 C126 H1261 110.7 no
C125 C126 H1261 109.0 no
C121 C126 H1262 108.1 no
C125 C126 H1262 108.9 no
H1261 C126 H1262 109.5 no
P1 C131 C132 119.4(3) yes
P1 C131 C136 112.5(3) yes
C132 C131 C136 109.4(4) yes
P1 C131 H1311 105.7 no
C132 C131 H1311 104.7 no
C136 C131 H1311 103.6 no
C131 C132 C133 111.2(4) yes
C131 C132 H1321 109.8 no
C133 C132 H1321 110.5 no
C131 C132 H1322 108.2 no
C133 C132 H1322 108.8 no
H1321 C132 H1322 108.3 no
C132 C133 C134 111.2(4) yes
C132 C133 H1331 110.3 no
C134 C133 H1331 109.0 no
C132 C133 H1332 107.8 no
C134 C133 H1332 109.5 no
H1331 C133 H1332 109.0 no
C133 C134 C135 111.2(4) yes
C133 C134 H1341 109.5 no
C135 C134 H1341 108.7 no
C133 C134 H1342 108.9 no
C135 C134 H1342 108.9 no
H1341 C134 H1342 109.7 no
C134 C135 C136 111.3(5) yes
C134 C135 H1351 108.6 no
C136 C135 H1351 108.8 no
C134 C135 H1352 110.2 no
C136 C135 H1352 109.7 no
H1351 C135 H1352 108.1 no
C135 C136 C131 111.8(4) yes
C135 C136 H1361 110.0 no
C131 C136 H1361 109.8 no
C135 C136 H1362 107.6 no
C131 C136 H1362 107.7 no
H1361 C136 H1362 109.9 no
C20 C201 H2011 110.5 no
C20 C201 H2012 109.0 no
H2011 C201 H2012 109.3 no
C20 C201 H2013 109.8 no
H2011 C201 H2013 109.0 no
H2012 C201 H2013 109.2 no
C20 C202 H2021 109.8 no
C20 C202 H2022 109.9 no
H2021 C202 H2022 109.3 no
C20 C202 H2023 110.4 no
H2021 C202 H2023 108.9 no
H2022 C202 H2023 108.4 no
P2 C211 C212 114.2(3) yes
P2 C211 C216 117.8(3) yes
C212 C211 C216 109.7(4) yes
P2 C211 H2111 104.0 no
C212 C211 H2111 103.9 no
C216 C211 H2111 105.6 no
C211 C212 C213 110.2(4) yes
C211 C212 H2121 109.0 no
C213 C212 H2121 108.3 no
C211 C212 H2122 110.0 no
C213 C212 H2122 111.2 no
H2121 C212 H2122 108.1 no
C212 C213 C214 111.6(4) yes
C212 C213 H2131 108.9 no
C214 C213 H2131 109.4 no
C212 C213 H2132 107.5 no
C214 C213 H2132 109.1 no
H2131 C213 H2132 110.2 no
C213 C214 C215 110.7(5) yes
C213 C214 H2141 110.9 no
C215 C214 H2141 110.3 no
C213 C214 H2142 108.9 no
C215 C214 H2142 108.6 no
H2141 C214 H2142 107.3 no
C214 C215 C216 111.2(5) yes
C214 C215 H2151 110.0 no
C216 C215 H2151 110.2 no
C214 C215 H2152 108.9 no
C216 C215 H2152 108.2 no
H2151 C215 H2152 108.2 no
C211 C216 C215 111.6(4) yes
C211 C216 H2161 108.8 no
C215 C216 H2161 108.3 no
C211 C216 H2162 108.2 no
C215 C216 H2162 108.9 no
H2161 C216 H2162 110.9 no
P2 C221 C222 114.1(3) yes
P2 C221 C226 112.8(3) yes
C222 C221 C226 109.6(4) yes
P2 C221 H2211 107.0 no
C222 C221 H2211 106.5 no
C226 C221 H2211 106.3 no
C221 C222 C223 111.1(4) yes
C221 C222 H2221 109.4 no
C223 C222 H2221 108.1 no
C221 C222 H2222 109.1 no
C223 C222 H2222 108.6 no
H2221 C222 H2222 110.6 no
C222 C223 C224 112.0(5) yes
C222 C223 H2231 108.1 no
C224 C223 H2231 110.4 no
C222 C223 H2232 107.5 no
C224 C223 H2232 109.5 no
H2231 C223 H2232 109.4 no
C223 C224 C225 110.6(5) yes
C223 C224 H2241 109.8 no
C225 C224 H2241 110.8 no
C223 C224 H2242 108.9 no
C225 C224 H2242 107.4 no
H2241 C224 H2242 109.2 no
C224 C225 C226 111.6(5) yes
C224 C225 H2251 108.4 no
C226 C225 H2251 107.9 no
C224 C225 H2252 109.2 no
C226 C225 H2252 110.0 no
H2251 C225 H2252 109.7 no
C225 C226 C221 111.1(4) yes
C225 C226 H2261 109.6 no
C221 C226 H2261 108.8 no
C225 C226 H2262 108.1 no
C221 C226 H2262 110.6 no
H2261 C226 H2262 108.7 no
P2 C231 C232 119.3(3) yes
P2 C231 C236 111.0(3) yes
C232 C231 C236 109.9(4) yes
P2 C231 H2311 103.6 no
C232 C231 H2311 107.5 no
C236 C231 H2311 104.2 no
C231 C232 C233 110.9(4) yes
C231 C232 H2321 110.4 no
C233 C232 H2321 109.5 no
C231 C232 H2322 108.6 no
C233 C232 H2322 108.3 no
H2321 C232 H2322 109.1 no
C232 C233 C234 110.9(4) yes
C232 C233 H2331 109.4 no
C234 C233 H2331 110.1 no
C232 C233 H2332 107.7 no
C234 C233 H2332 109.3 no
H2331 C233 H2332 109.4 no
C233 C234 C235 110.2(5) yes
C233 C234 H2341 109.0 no
C235 C234 H2341 109.7 no
C233 C234 H2342 108.6 no
C235 C234 H2342 109.2 no
H2341 C234 H2342 110.1 no
C234 C235 C236 110.6(5) yes
C234 C235 H2351 110.2 no
C236 C235 H2351 108.1 no
C234 C235 H2352 110.1 no
C236 C235 H2352 108.6 no
H2351 C235 H2352 109.1 no
C231 C236 C235 112.4(4) yes
C231 C236 H2361 109.8 no
C235 C236 H2361 107.7 no
C231 C236 H2362 108.3 no
C235 C236 H2362 108.2 no
H2361 C236 H2362 110.5 no
Cl32 C300 Cl31 105.7(12) yes
Cl32 C300 H3001 110.4 no
Cl31 C300 H3001 110.5 no
Cl32 C300 H3002 110.3 no
Cl31 C300 H3002 110.4 no
H3001 C300 H3002 109.5 no
Cl41 C400 Cl42 111.2(4) yes
Cl41 C400 H4001 109.1 no
Cl42 C400 H4001 107.5 no
Cl41 C400 H4002 109.5 no
Cl42 C400 H4002 109.2 no
H4001 C400 H4002 110.3 no
C50 C501 H5011 110.8 no
C50 C501 H5012 110.0 no
H5011 C501 H5012 109.1 no
C50 C501 H5013 109.2 no
H5011 C501 H5013 109.0 no
H5012 C501 H5013 108.7 no
C50 C502 H5021 110.4 no
C50 C502 H5022 106.6 no
H5021 C502 H5022 110.0 no
C50 C502 H5023 110.6 no
H5021 C502 H5023 109.4 no
H5022 C502 H5023 109.8 no

loop_
_geom_bond_atom_site_label_1
_geom_bond_atom_site_label_2
_geom_bond_distance
_geom_bond_publ_flag
Ru1 Cl1 2.4663(12) yes
Ru1 P1 2.3679(12) yes
Ru1 P2 2.3577(12) yes
Ru1 C1 1.987(5) yes
Ru1 H1 1.46(5) yes
Cl31 C300 1.73(3) yes
Cl32 C300 1.79(4) yes
Cl41 C400 1.765(8) yes
Cl42 C400 1.723(9) yes
P1 C111 1.869(4) yes
P1 C121 1.870(4) yes
P1 C131 1.867(5) yes
P2 C211 1.861(5) yes
P2 C221 1.877(5) yes
P2 C231 1.874(5) yes
N2 C1 1.368(6) yes
N2 C3 1.401(6) yes
N2 C20 1.490(6) yes
N5 C1 1.397(6) yes
N5 C4 1.388(7) yes
N5 C50 1.465(6) yes
C3 C4 1.333(8) yes
C3 H31 0.927 no
C4 H41 0.930 no
C20 C201 1.523(8) yes
C20 C202 1.527(8) yes
C20 H201 0.986 no
C50 C501 1.515(7) yes
C50 C502 1.530(7) yes
C50 H501 0.982 no
C111 C112 1.548(6) yes
C111 C116 1.535(6) yes
C111 H1111 0.978 no
C112 C113 1.532(6) yes
C112 H1121 0.981 no
C112 H1122 0.970 no
C113 C114 1.522(7) yes
C113 H1131 0.959 no
C113 H1132 0.969 no
C114 C115 1.508(8) yes
C114 H1141 0.965 no
C114 H1142 0.962 no
C115 C116 1.524(7) yes
C115 H1151 0.965 no
C115 H1152 0.976 no
C116 H1161 0.981 no
C116 H1162 0.978 no
C121 C122 1.527(7) yes
C121 C126 1.542(6) yes
C121 H1211 0.986 no
C122 C123 1.535(7) yes
C122 H1221 0.984 no
C122 H1222 0.975 no
C123 C124 1.519(8) yes
C123 H1231 0.963 no
C123 H1232 0.963 no
C124 C125 1.514(9) yes
C124 H1241 0.970 no
C124 H1242 0.979 no
C125 C126 1.534(7) yes
C125 H1251 0.975 no
C125 H1252 0.960 no
C126 H1261 0.973 no
C126 H1262 0.982 no
C131 C132 1.541(6) yes
C131 C136 1.531(7) yes
C131 H1311 0.975 no
C132 C133 1.533(7) yes
C132 H1321 0.965 no
C132 H1322 0.972 no
C133 C134 1.537(7) yes
C133 H1331 0.970 no
C133 H1332 0.969 no
C134 C135 1.509(8) yes
C134 H1341 0.964 no
C134 H1342 0.974 no
C135 C136 1.532(7) yes
C135 H1351 0.964 no
C135 H1352 0.971 no
C136 H1361 0.962 no
C136 H1362 0.969 no
C201 H2011 0.956 no
C201 H2012 0.965 no
C201 H2013 0.970 no
C202 H2021 0.950 no
C202 H2022 0.964 no
C202 H2023 0.952 no
C211 C212 1.542(6) yes
C211 C216 1.533(6) yes
C211 H2111 0.980 no
C212 C213 1.527(7) yes
C212 H2121 0.982 no
C212 H2122 0.977 no
C213 C214 1.510(8) yes
C213 H2131 0.964 no
C213 H2132 0.966 no
C214 C215 1.520(8) yes
C214 H2141 0.961 no
C214 H2142 0.971 no
C215 C216 1.525(7) yes
C215 H2151 0.964 no
C215 H2152 0.975 no
C216 H2161 0.974 no
C216 H2162 0.965 no
C221 C222 1.536(7) yes
C221 C226 1.528(7) yes
C221 H2211 0.985 no
C222 C223 1.526(7) yes
C222 H2221 0.969 no
C222 H2222 0.979 no
C223 C224 1.515(8) yes
C223 H2231 0.968 no
C223 H2232 0.973 no
C224 C225 1.522(9) yes
C224 H2241 0.976 no
C224 H2242 0.970 no
C225 C226 1.538(7) yes
C225 H2251 0.968 no
C225 H2252 0.968 no
C226 H2261 0.964 no
C226 H2262 0.970 no
C231 C232 1.549(6) yes
C231 C236 1.533(7) yes
C231 H2311 0.984 no
C232 C233 1.530(7) yes
C232 H2321 0.975 no
C232 H2322 0.983 no
C233 C234 1.521(8) yes
C233 H2331 0.976 no
C233 H2332 0.978 no
C234 C235 1.525(8) yes
C234 H2341 0.968 no
C234 H2342 0.972 no
C235 C236 1.522(7) yes
C235 H2351 0.958 no
C235 H2352 0.972 no
C236 H2361 0.971 no
C236 H2362 0.970 no
C300 H3001 1.000 no
C300 H3002 1.000 no
C400 H4001 0.953 no
C400 H4002 0.971 no
C501 H5011 0.967 no
C501 H5012 0.962 no
C501 H5013 0.960 no
C502 H5021 0.961 no
C502 H5022 0.988 no
C502 H5023 0.966 no
